data_1517773
loop_
_publ_author_name
'Daniel T. de Lill'
'Benny C. Chan'

_publ_section_title
;
 Structure and luminescence of a one-dimensional uranium coordination
 polymer assembled through benzophenone-4,4'-dicarboxylate
;
_journal_name_full
;
Inorganica Chimica Acta
;
_journal_page_first 215
_journal_page_last 219
_journal_volume 404
_journal_year 2013
_chemical_formula_moiety 'C15 H10 O8 U'
_chemical_formula_sum 'C15 H10 O8 U'
_chemical_formula_weight 556.26
_space_group_IT_number 14
_symmetry_cell_setting monoclinic
_symmetry_space_group_name_Hall '-P 2ybc'
_symmetry_space_group_name_H-M 'P 1 21/c 1'
_atom_sites_solution_hydrogens geom
_atom_sites_solution_primary direct
_atom_sites_solution_secondary difmap
_cell_angle_alpha 90.00
_cell_angle_beta 102.96
_cell_angle_gamma 90.00
_cell_formula_units_Z 4
_cell_length_a 16.3958(6)
_cell_length_b 8.6857(3)
_cell_length_c 10.6190(4)
_cell_measurement_reflns_used 9951
_cell_measurement_temperature 100(2)
_cell_measurement_theta_max 56.978
_cell_measurement_theta_min 5.099
_cell_volume 1473.72(9)
_computing_structure_refinement 'SHELXL-97 (Sheldrick, 1997)'
_computing_structure_solution 'SHELXS-97 (Sheldrick, 1990)'
_diffrn_ambient_temperature 100(2)
_diffrn_measured_fraction_theta_full 0.945
_diffrn_measured_fraction_theta_max 0.945
_diffrn_radiation_monochromator graphite
_diffrn_radiation_source 'fine-focus sealed tube'
_diffrn_radiation_type MoK\a
_diffrn_radiation_wavelength 0.71073
_diffrn_reflns_av_R_equivalents 0.0332
_diffrn_reflns_av_sigmaI/netI 0.0278
_diffrn_reflns_limit_h_max 21
_diffrn_reflns_limit_h_min -21
_diffrn_reflns_limit_k_max 11
_diffrn_reflns_limit_k_min -11
_diffrn_reflns_limit_l_max 14
_diffrn_reflns_limit_l_min -14
_diffrn_reflns_number 16845
_diffrn_reflns_theta_full 28.66
_diffrn_reflns_theta_max 28.66
_diffrn_reflns_theta_min 2.55
_exptl_absorpt_coefficient_mu 11.058
_exptl_absorpt_correction_T_max 0.331
_exptl_absorpt_correction_T_min 0.276
_exptl_absorpt_correction_type multi-scan
_exptl_absorpt_process_details SADABS
_exptl_crystal_colour yellow
_exptl_crystal_density_diffrn 2.516
_exptl_crystal_density_method 'not measured'
_exptl_crystal_description block
_exptl_crystal_F_000 1032
_exptl_crystal_size_max 0.2
_exptl_crystal_size_mid 0.1
_exptl_crystal_size_min 0.1
_refine_diff_density_max 0.816
_refine_diff_density_min -0.795
_refine_diff_density_rms 0.140
_refine_ls_extinction_method none
_refine_ls_goodness_of_fit_ref 1.039
_refine_ls_hydrogen_treatment mixed
_refine_ls_matrix_type full
_refine_ls_number_parameters 225
_refine_ls_number_reflns 3585
_refine_ls_number_restraints 0
_refine_ls_restrained_S_all 1.039
_refine_ls_R_factor_all 0.0264
_refine_ls_R_factor_gt 0.0198
_refine_ls_shift/su_max 0.001
_refine_ls_shift/su_mean 0.000
_refine_ls_structure_factor_coef Fsqd
_refine_ls_weighting_details 'calc w=1/[\s^2^(Fo^2^)+(0.0232P)^2^+0.7274P] where P=(Fo^2^+2Fc^2^)/3'
_refine_ls_weighting_scheme calc
_refine_ls_wR_factor_gt 0.0440
_refine_ls_wR_factor_ref 0.0465
_reflns_number_gt 3116
_reflns_number_total 3585
_reflns_threshold_expression >2sigma(I)
_cod_data_source_file ICA-2013-404-215-218.cif
_cod_data_source_block shelxl
_cod_original_cell_volume 1473.74(9)
_cod_original_sg_symbol_H-M 'P 21/c'
_cod_database_code 1517773

loop_
_symmetry_equiv_pos_as_xyz
'x, y, z'
'-x, y+1/2, -z+1/2'
'-x, -y, -z'
'x, -y-1/2, z-1/2'

loop_
_atom_site_label
_atom_site_type_symbol
_atom_site_fract_x
_atom_site_fract_y
_atom_site_fract_z
_atom_site_U_iso_or_equiv
_atom_site_adp_type
_atom_site_occupancy
_atom_site_symmetry_multiplicity
_atom_site_calc_flag
_atom_site_refinement_flags
U1 U 0.421283(7) 0.443935(14) 0.189059(12) 0.01015(5) Uani 1 1 d .
O1 O 0.40021(15) 0.5805(3) -0.0034(2) 0.0147(5) Uani 1 1 d .
O2 O 0.43652(15) 0.5192(3) -0.1868(2) 0.0138(5) Uani 1 1 d .
O8 O 0.03389(15) 0.6879(3) -0.5255(2) 0.0173(5) Uani 1 1 d .
O4 O 0.32937(14) 0.3305(3) 0.3114(2) 0.0153(5) Uani 1 1 d .
O5 O 0.26937(15) 0.4530(3) 0.1332(2) 0.0143(5) Uani 1 1 d .
O6 O 0.42162(15) 0.2686(3) 0.1034(2) 0.0152(5) Uani 1 1 d .
O7 O 0.41903(15) 0.6231(3) 0.2674(2) 0.0145(5) Uani 1 1 d .
O3 O 0.49971(18) 0.3538(3) 0.4030(3) 0.0168(6) Uani 1 1 d .
H3A H 0.534(3) 0.300(5) 0.414(4) 0.019(13) Uiso 1 1 d .
H3B H 0.475(3) 0.346(6) 0.465(5) 0.042(15) Uiso 1 1 d .
C1 C 0.3832(2) 0.5587(4) -0.1250(3) 0.0128(7) Uani 1 1 d .
C2 C 0.2946(2) 0.5815(4) -0.1976(3) 0.0122(7) Uani 1 1 d .
C3 C 0.2356(2) 0.6392(4) -0.1345(3) 0.0113(7) Uani 1 1 d .
H3 H 0.2517 0.6646 -0.0453 0.014 Uiso 1 1 calc R
C4 C 0.1531(2) 0.6601(4) -0.2010(3) 0.0123(7) Uani 1 1 d .
H4 H 0.1127 0.6986 -0.1574 0.015 Uiso 1 1 calc R
C5 C 0.1300(2) 0.6241(4) -0.3320(3) 0.0106(7) Uani 1 1 d .
C8 C 0.0440(2) 0.6580(4) -0.4112(3) 0.0114(7) Uani 1 1 d .
C13 C 0.0316(2) 0.3468(4) 0.3529(3) 0.0101(6) Uani 1 1 d .
C6 C 0.1898(2) 0.5672(4) -0.3959(3) 0.0125(7) Uani 1 1 d .
H6 H 0.1741 0.5447 -0.4857 0.015 Uiso 1 1 calc R
C7 C 0.2715(2) 0.5437(4) -0.3292(3) 0.0124(7) Uani 1 1 d .
H7 H 0.3116 0.5022 -0.3720 0.015 Uiso 1 1 calc R
C9 C 0.2638(2) 0.3828(4) 0.2363(3) 0.0114(7) Uani 1 1 d .
C10 C 0.1812(2) 0.3663(4) 0.2721(3) 0.0102(7) Uani 1 1 d .
C11 C 0.1748(2) 0.2646(4) 0.3712(3) 0.0117(7) Uani 1 1 d .
H11 H 0.2210 0.2023 0.4110 0.014 Uiso 1 1 calc R
C12 C 0.0999(2) 0.2560(4) 0.4107(3) 0.0122(7) Uani 1 1 d .
H12 H 0.0949 0.1872 0.4781 0.015 Uiso 1 1 calc R
C14 C 0.0380(2) 0.4456(4) 0.2518(3) 0.0107(6) Uani 1 1 d .
H14 H -0.0088 0.5057 0.2104 0.013 Uiso 1 1 calc R
C15 C 0.1132(2) 0.4558(4) 0.2115(3) 0.0109(7) Uani 1 1 d .
H15 H 0.1179 0.5235 0.1432 0.013 Uiso 1 1 calc R

loop_
_atom_site_aniso_label
_atom_site_aniso_U_11
_atom_site_aniso_U_22
_atom_site_aniso_U_33
_atom_site_aniso_U_23
_atom_site_aniso_U_13
_atom_site_aniso_U_12
U1 0.00687(7) 0.01295(7) 0.01105(7) -0.00001(5) 0.00292(5) -0.00006(5)
O1 0.0104(12) 0.0198(13) 0.0132(13) 0.0037(10) 0.0015(10) 0.0002(10)
O2 0.0096(12) 0.0154(13) 0.0171(13) 0.0009(10) 0.0045(10) 0.0007(10)
O8 0.0132(12) 0.0265(14) 0.0136(13) 0.0051(11) 0.0059(10) 0.0014(11)
O4 0.0083(12) 0.0221(13) 0.0158(13) 0.0045(11) 0.0035(9) 0.0015(10)
O5 0.0099(12) 0.0199(13) 0.0132(12) 0.0025(10) 0.0027(9) -0.0002(10)
O6 0.0138(13) 0.0159(12) 0.0163(13) -0.0033(10) 0.0043(10) 0.0015(10)
O7 0.0113(12) 0.0139(12) 0.0185(13) -0.0027(10) 0.0041(10) -0.0009(10)
O3 0.0149(14) 0.0215(15) 0.0145(14) 0.0039(11) 0.0045(11) 0.0067(12)
C1 0.0114(17) 0.0100(16) 0.0167(18) 0.0030(13) 0.0028(13) -0.0019(13)
C2 0.0101(16) 0.0106(17) 0.0166(18) 0.0023(13) 0.0045(13) -0.0024(13)
C3 0.0125(17) 0.0104(17) 0.0107(16) -0.0007(13) 0.0016(13) -0.0009(13)
C4 0.0112(16) 0.0128(16) 0.0145(17) 0.0009(14) 0.0066(13) 0.0007(14)
C5 0.0084(16) 0.0092(16) 0.0144(17) 0.0016(13) 0.0033(13) -0.0014(13)
C8 0.0092(16) 0.0098(15) 0.0155(17) -0.0011(13) 0.0035(13) -0.0015(13)
C13 0.0093(16) 0.0116(16) 0.0093(16) -0.0023(13) 0.0020(12) -0.0013(13)
C6 0.0101(16) 0.0147(17) 0.0137(17) -0.0012(13) 0.0050(13) 0.0000(14)
C7 0.0112(17) 0.0119(16) 0.0151(17) -0.0002(13) 0.0053(13) -0.0012(13)
C9 0.0095(16) 0.0114(16) 0.0141(17) -0.0037(13) 0.0043(13) -0.0022(13)
C10 0.0080(16) 0.0129(17) 0.0106(16) -0.0048(13) 0.0036(12) -0.0035(13)
C11 0.0110(17) 0.0096(16) 0.0131(17) -0.0004(13) 0.0001(13) 0.0016(13)
C12 0.0125(17) 0.0139(17) 0.0104(16) -0.0004(13) 0.0027(13) -0.0027(14)
C14 0.0066(15) 0.0122(16) 0.0125(16) -0.0017(13) 0.0007(12) 0.0015(13)
C15 0.0091(16) 0.0130(16) 0.0109(16) -0.0006(13) 0.0030(13) -0.0022(13)

loop_
_atom_type_symbol
_atom_type_description
_atom_type_scat_dispersion_real
_atom_type_scat_dispersion_imag
_atom_type_scat_source
C C 0.0033 0.0016 'International Tables Vol C Tables 4.2.6.8 and 6.1.1.4'
H H 0.0000 0.0000 'International Tables Vol C Tables 4.2.6.8 and 6.1.1.4'
O O 0.0106 0.0060 'International Tables Vol C Tables 4.2.6.8 and 6.1.1.4'
U U -9.6767 9.6646 'International Tables Vol C Tables 4.2.6.8 and 6.1.1.4'

loop_
_geom_angle_atom_site_label_1
_geom_angle_atom_site_label_2
_geom_angle_atom_site_label_3
_geom_angle
_geom_angle_site_symmetry_1
_geom_angle_site_symmetry_3
O7 U1 O6 177.29(11) . .
O7 U1 O1 87.12(10) . .
O6 U1 O1 90.23(10) . .
O7 U1 O2 90.58(9) . 3_665
O6 U1 O2 89.69(10) . 3_665
O1 U1 O2 82.75(8) . 3_665
O7 U1 O4 91.42(10) . .
O6 U1 O4 89.98(10) . .
O1 U1 O4 134.10(8) . .
O2 U1 O4 143.14(8) 3_665 .
O7 U1 O5 87.58(9) . .
O6 U1 O5 91.35(9) . .
O1 U1 O5 80.01(8) . .
O2 U1 O5 162.73(8) 3_665 .
O4 U1 O5 54.11(8) . .
O7 U1 O3 84.71(10) . .
O6 U1 O3 97.97(10) . .
O1 U1 O3 156.16(9) . .
O2 U1 O3 74.99(9) 3_665 .
O4 U1 O3 68.58(9) . .
O5 U1 O3 121.87(9) . .
O7 U1 C9 88.00(10) . .
O6 U1 C9 92.19(10) . .
O1 U1 C9 107.12(9) . .
O2 U1 C9 169.93(9) 3_665 .
O4 U1 C9 27.04(9) . .
O5 U1 C9 27.14(9) . .
O3 U1 C9 94.95(10) . .
C1 O1 U1 140.6(2) . .
C1 O2 U1 140.9(2) . 3_665
C9 O4 U1 93.4(2) . .
C9 O5 U1 92.4(2) . .
U1 O3 H3A 125(3) . .
U1 O3 H3B 120(3) . .
H3A O3 H3B 108(5) . .
O2 C1 O1 123.5(3) . .
O2 C1 C2 118.5(3) . .
O1 C1 C2 118.0(3) . .
C3 C2 C7 120.3(3) . .
C3 C2 C1 120.0(3) . .
C7 C2 C1 119.8(3) . .
C2 C3 C4 120.4(3) . .
C2 C3 H3 119.8 . .
C4 C3 H3 119.8 . .
C3 C4 C5 119.5(3) . .
C3 C4 H4 120.2 . .
C5 C4 H4 120.2 . .
C4 C5 C6 120.0(3) . .
C4 C5 C8 121.7(3) . .
C6 C5 C8 118.0(3) . .
O8 C8 C5 120.1(3) . .
O8 C8 C13 118.5(3) . 3_565
C5 C8 C13 121.5(3) . 3_565
C12 C13 C14 119.7(3) . .
C12 C13 C8 117.2(3) . 3_565
C14 C13 C8 123.0(3) . 3_565
C7 C6 C5 120.4(3) . .
C7 C6 H6 119.8 . .
C5 C6 H6 119.8 . .
C6 C7 C2 119.3(3) . .
C6 C7 H7 120.3 . .
C2 C7 H7 120.3 . .
O4 C9 O5 119.8(3) . .
O4 C9 C10 119.6(3) . .
O5 C9 C10 120.5(3) . .
O4 C9 U1 59.60(17) . .
O5 C9 U1 60.48(17) . .
C10 C9 U1 173.2(2) . .
C15 C10 C11 120.9(3) . .
C15 C10 C9 120.5(3) . .
C11 C10 C9 118.6(3) . .
C12 C11 C10 118.9(3) . .
C12 C11 H11 120.5 . .
C10 C11 H11 120.5 . .
C11 C12 C13 121.0(3) . .
C11 C12 H12 119.5 . .
C13 C12 H12 119.5 . .
C15 C14 C13 119.9(3) . .
C15 C14 H14 120.1 . .
C13 C14 H14 120.1 . .
C10 C15 C14 119.6(3) . .
C10 C15 H15 120.2 . .
C14 C15 H15 120.2 . .

loop_
_geom_bond_atom_site_label_1
_geom_bond_atom_site_label_2
_geom_bond_distance
_geom_bond_site_symmetry_2
U1 O7 1.769(2) .
U1 O6 1.774(2) .
U1 O1 2.320(2) .
U1 O2 2.359(2) 3_665
U1 O4 2.410(2) .
U1 O5 2.429(2) .
U1 O3 2.473(3) .
U1 C9 2.789(3) .
O1 C1 1.273(4) .
O2 C1 1.253(4) .
O2 U1 2.359(2) 3_665
O8 C8 1.216(4) .
O4 C9 1.270(4) .
O5 C9 1.273(4) .
O3 H3A 0.72(4) .
O3 H3B 0.85(5) .
C1 C2 1.497(5) .
C2 C3 1.389(5) .
C2 C7 1.402(5) .
C3 C4 1.391(5) .
C3 H3 0.9500 .
C4 C5 1.393(5) .
C4 H4 0.9500 .
C5 C6 1.400(4) .
C5 C8 1.501(5) .
C8 C13 1.505(4) 3_565
C13 C12 1.394(5) .
C13 C14 1.396(5) .
C13 C8 1.505(4) 3_565
C6 C7 1.384(5) .
C6 H6 0.9500 .
C7 H7 0.9500 .
C9 C10 1.494(4) .
C10 C15 1.394(5) .
C10 C11 1.396(5) .
C11 C12 1.386(4) .
C11 H11 0.9500 .
C12 H12 0.9500 .
C14 C15 1.394(4) .
C14 H14 0.9500 .
C15 H15 0.9500 .
